data_7220023
loop_
_publ_author_name
'Bhattacharya, Biswajit'
'Haldar, Ritesh'
'Maity, Dilip Kumar'
'Maji, Tapas Kumar'
'Ghoshal, Debajyoti'

_publ_section_title
;
 Pillared-bilayer porous coordination polymers of Zn(ii): enhanced
 hydrophobicity of pore surface by changing the pillar functionality
;
_journal_issue 18
_journal_name_full CrystEngComm
_journal_page_first 3478
_journal_paper_doi 10.1039/C5CE00143A
_journal_volume 17
_journal_year 2015
_chemical_formula_sum 'C28 H20 N6 O12 Zn2'
_chemical_formula_weight 763.24
_chemical_name_systematic
;
 ?
;
_space_group_IT_number 15
_symmetry_cell_setting monoclinic
_symmetry_space_group_name_Hall '-C 2yc'
_symmetry_space_group_name_H-M 'C 1 2/c 1'
_atom_sites_solution_hydrogens geom
_atom_sites_solution_primary direct
_atom_sites_solution_secondary difmap
_audit_creation_method SHELXL-97
_audit_update_record
;
2015-01-16 deposited with the CCDC.
2015-03-25 downloaded from the CCDC.
;
_cell_angle_alpha 90.00
_cell_angle_beta 107.629(2)
_cell_angle_gamma 90.00
_cell_formula_units_Z 4
_cell_length_a 28.9324(8)
_cell_length_b 7.7007(2)
_cell_length_c 16.0837(4)
_cell_measurement_reflns_used 250
_cell_measurement_temperature 298(2)
_cell_measurement_theta_max 27.6
_cell_measurement_theta_min 1.5
_cell_volume 3415.16(16)
_computing_cell_refinement 'SMART APEX II'
_computing_data_collection 'SMART APEX II (Bruker,2010)'
_computing_data_reduction 'SAINT (Bruker,2000)'
_computing_molecular_graphics 'Ortep-3v2 for windows (Farrugia, 1997)'
_computing_publication_material 'PLATON (Spek, 2008)'
_computing_structure_refinement 'SHELXL-97 (Sheldrick, 2008)'
_computing_structure_solution 'SHELXS-97 (Sheldrick, 2008)'
_diffrn_ambient_temperature 298(2)
_diffrn_measured_fraction_theta_full 0.995
_diffrn_measured_fraction_theta_max 0.995
_diffrn_measurement_device_type 'CCD area detector'
_diffrn_measurement_method 'phi and omega scans'
_diffrn_radiation_monochromator graphite
_diffrn_radiation_source 'fine-focus sealed tube'
_diffrn_radiation_type MoK\a
_diffrn_radiation_wavelength 0.71073
_diffrn_reflns_av_R_equivalents 0.0330
_diffrn_reflns_av_sigmaI/netI 0.0214
_diffrn_reflns_limit_h_max 35
_diffrn_reflns_limit_h_min -37
_diffrn_reflns_limit_k_max 9
_diffrn_reflns_limit_k_min -9
_diffrn_reflns_limit_l_max 20
_diffrn_reflns_limit_l_min -20
_diffrn_reflns_number 28097
_diffrn_reflns_theta_full 27.61
_diffrn_reflns_theta_max 27.61
_diffrn_reflns_theta_min 1.48
_exptl_absorpt_coefficient_mu 1.471
_exptl_absorpt_correction_T_max 0.9573
_exptl_absorpt_correction_T_min 0.8758
_exptl_absorpt_correction_type multi-scan
_exptl_absorpt_process_details
;
'XPREP' - A PROGRAM DATA PREPARATION & RECIPROCAL 
SPACE EXPLORATION,
Bruker Analytical X-ray Systems, 1997
;
_exptl_crystal_colour Yellow
_exptl_crystal_density_diffrn 1.484
_exptl_crystal_density_method 'not measured'
_exptl_crystal_description Block
_exptl_crystal_F_000 1544
_exptl_crystal_size_max 0.20
_exptl_crystal_size_mid 0.10
_exptl_crystal_size_min 0.10
_refine_diff_density_max 1.528
_refine_diff_density_min -1.422
_refine_diff_density_rms 0.204
_refine_ls_extinction_method none
_refine_ls_goodness_of_fit_ref 1.122
_refine_ls_hydrogen_treatment noref
_refine_ls_matrix_type full
_refine_ls_number_parameters 224
_refine_ls_number_reflns 3941
_refine_ls_number_restraints 0
_refine_ls_restrained_S_all 1.122
_refine_ls_R_factor_all 0.0720
_refine_ls_R_factor_gt 0.0596
_refine_ls_shift/su_max 0.001
_refine_ls_shift/su_mean 0.000
_refine_ls_structure_factor_coef Fsqd
_refine_ls_weighting_details 'calc w=1/[\s^2^(Fo^2^)+(0.1374P)^2^+11.4486P] where P=(Fo^2^+2Fc^2^)/3'
_refine_ls_weighting_scheme calc
_refine_ls_wR_factor_gt 0.2110
_refine_ls_wR_factor_ref 0.2252
_reflns_number_gt 3152
_reflns_number_total 3941
_reflns_threshold_expression >2\s(I)
_cod_data_source_file c5ce00143a2.cif
_cod_data_source_block DG1
_cod_depositor_comments
;
The following automatic conversions were performed:

'_symmetry_cell_setting' value 'Monoclinic' changed to 'monoclinic'
according to
/usr/data/users/saulius/crontab/automatic-downloads/rss-feeds/RSC/lib/dictionaries/cif_core.dic
dictionary named 'cif_core.dic' version 2.4.2 from 2011-04-26.

Automatic conversion script
Id: cif_fix_values 3105 2015-03-04 15:46:00Z robertas 

 Adding full bibliography for 7220023--7220024.cif.
;
_cod_original_cell_volume 3415.16(15)
_cod_original_sg_symbol_H-M C2/c
_cod_database_code 7220023

loop_
_symmetry_equiv_pos_as_xyz
'x, y, z'
'-x, y, -z+1/2'
'x+1/2, y+1/2, z'
'-x+1/2, y+1/2, -z+1/2'
'-x, -y, -z'
'x, -y, z-1/2'
'-x+1/2, -y+1/2, -z'
'x+1/2, -y+1/2, z-1/2'

loop_
_atom_site_label
_atom_site_type_symbol
_atom_site_fract_x
_atom_site_fract_y
_atom_site_fract_z
_atom_site_U_iso_or_equiv
_atom_site_adp_type
_atom_site_occupancy
_atom_site_symmetry_multiplicity
_atom_site_calc_flag
_atom_site_refinement_flags
C1 C 0.67877(15) 0.5223(5) 0.0979(2) 0.0293(8) Uani 1 1 d .
C2 C 0.68988(14) 0.6984(5) 0.0685(2) 0.0245(7) Uani 1 1 d .
C3 C 0.68507(15) 0.7267(5) -0.0189(2) 0.0258(8) Uani 1 1 d .
H3 H 0.6739 0.6381 -0.0592 0.031 Uiso 1 1 calc R
C4 C 0.69683(14) 0.8867(5) -0.0460(2) 0.0239(7) Uani 1 1 d .
C5 C 0.71350(14) 1.0195(5) 0.0138(2) 0.0258(7) Uani 1 1 d .
H5 H 0.7215 1.1267 -0.0047 0.031 Uiso 1 1 calc R
C6 C 0.71820(14) 0.9919(5) 0.1014(2) 0.0240(7) Uani 1 1 d .
C7 C 0.70648(14) 0.8320(4) 0.1285(2) 0.0249(7) Uani 1 1 d .
H7 H 0.7097 0.8135 0.1872 0.030 Uiso 1 1 calc R
C8 C 0.69259(14) 0.9146(5) -0.1412(2) 0.0271(8) Uani 1 1 d .
C9 C 0.5966(2) 0.0962(7) 0.0350(3) 0.0545(14) Uani 1 1 d .
H9 H 0.6046 0.1869 0.0037 0.065 Uiso 1 1 calc R
C10 C 0.5658(3) -0.0326(9) -0.0100(4) 0.071(2) Uani 1 1 d .
H10 H 0.5531 -0.0270 -0.0704 0.086 Uiso 1 1 calc R
C11 C 0.5538(2) -0.1684(8) 0.0346(4) 0.0555(14) Uani 1 1 d .
C12 C 0.5730(2) -0.1713(9) 0.1237(4) 0.0683(19) Uani 1 1 d .
H12 H 0.5659 -0.2621 0.1560 0.082 Uiso 1 1 calc R
C13 C 0.6030(2) -0.0365(8) 0.1648(3) 0.0620(17) Uani 1 1 d .
H13 H 0.6151 -0.0374 0.2254 0.074 Uiso 1 1 calc R
C14 C 0.5229(3) -0.3092(10) -0.0128(5) 0.076(2) Uani 1 1 d .
H14 H 0.5089 -0.3023 -0.0729 0.091 Uiso 1 1 calc R
N1 N 0.73247(14) 1.1293(4) 0.1642(2) 0.0285(7) Uani 1 1 d .
N2 N 0.61526(13) 0.0948(5) 0.1214(2) 0.0355(8) Uani 1 1 d .
N3 N 0.5154(3) -0.4384(9) 0.0280(4) 0.095(2) Uani 1 1 d .
O4 O 0.66488(15) 0.4040(4) 0.0438(2) 0.0522(10) Uani 1 1 d .
O3 O 0.68498(12) 0.4990(4) 0.17902(18) 0.0349(7) Uani 1 1 d .
O1W O 0.5976(6) 0.412(2) 0.2172(11) 0.133(5) Uiso 0.50 1 d P
O1WA O 0.5178(10) -0.228(3) -0.235(2) 0.198(13) Uiso 0.50 1 d P
O2 O 0.70427(13) 1.0557(4) -0.16547(18) 0.0438(8) Uani 1 1 d .
O2W O 0.6356(3) 0.3249(13) -0.1414(6) 0.139(3) Uani 1 1 d .
O1 O 0.67639(13) 0.7850(4) -0.19053(19) 0.0365(7) Uani 1 1 d .
Zn1 Zn 0.67245(2) 0.24759(5) 0.18778(3) 0.0331(2) Uani 1 1 d .
H2 H 0.745(2) 1.206(9) 0.154(4) 0.048(16) Uiso 1 1 d .
H1 H 0.7529(18) 1.082(7) 0.214(3) 0.036(12) Uiso 1 1 d .

loop_
_atom_site_aniso_label
_atom_site_aniso_U_11
_atom_site_aniso_U_22
_atom_site_aniso_U_33
_atom_site_aniso_U_23
_atom_site_aniso_U_13
_atom_site_aniso_U_12
C1 0.042(2) 0.0189(17) 0.0267(18) 0.0028(14) 0.0096(15) -0.0037(15)
C2 0.039(2) 0.0153(16) 0.0196(16) 0.0017(13) 0.0091(14) -0.0001(14)
C3 0.040(2) 0.0194(17) 0.0185(17) -0.0025(13) 0.0095(15) -0.0018(14)
C4 0.0350(19) 0.0197(17) 0.0177(15) -0.0002(12) 0.0091(13) 0.0009(14)
C5 0.042(2) 0.0171(16) 0.0190(16) 0.0014(12) 0.0098(14) -0.0029(14)
C6 0.0377(19) 0.0169(17) 0.0167(15) -0.0024(12) 0.0072(13) -0.0010(14)
C7 0.042(2) 0.0168(17) 0.0163(15) 0.0030(12) 0.0095(14) 0.0023(14)
C8 0.039(2) 0.0257(18) 0.0182(16) 0.0000(14) 0.0104(14) 0.0013(15)
C9 0.069(3) 0.048(3) 0.037(2) 0.005(2) 0.002(2) -0.025(3)
C10 0.093(4) 0.069(4) 0.038(3) 0.000(3) -0.002(3) -0.042(4)
C11 0.060(3) 0.050(3) 0.053(3) -0.010(2) 0.011(2) -0.026(3)
C12 0.082(4) 0.062(4) 0.054(3) 0.007(3) 0.011(3) -0.044(3)
C13 0.080(4) 0.062(4) 0.038(3) 0.006(2) 0.009(2) -0.039(3)
C14 0.090(5) 0.070(4) 0.061(4) -0.016(3) 0.012(3) -0.047(4)
N1 0.050(2) 0.0161(15) 0.0179(14) -0.0014(11) 0.0077(14) -0.0066(14)
N2 0.0414(19) 0.0321(18) 0.0324(17) -0.0017(14) 0.0103(14) -0.0102(15)
N3 0.122(5) 0.081(4) 0.073(4) -0.021(3) 0.018(4) -0.070(4)
O4 0.091(3) 0.0225(15) 0.0347(16) -0.0014(12) 0.0067(17) -0.0199(17)
O3 0.0617(18) 0.0176(13) 0.0287(14) 0.0042(10) 0.0186(13) -0.0038(12)
O2 0.073(2) 0.0364(17) 0.0238(14) 0.0040(12) 0.0169(14) -0.0151(15)
O2W 0.151(7) 0.120(6) 0.125(6) -0.033(5) 0.010(5) 0.015(6)
O1 0.063(2) 0.0302(14) 0.0184(13) -0.0045(11) 0.0151(13) -0.0039(14)
Zn1 0.0607(4) 0.0199(3) 0.0177(3) -0.00083(14) 0.0106(2) -0.01365(19)

loop_
_atom_type_symbol
_atom_type_description
_atom_type_scat_dispersion_real
_atom_type_scat_dispersion_imag
_atom_type_scat_source
C C 0.0033 0.0016 'International Tables Vol C Tables 4.2.6.8 and 6.1.1.4'
H H 0.0000 0.0000 'International Tables Vol C Tables 4.2.6.8 and 6.1.1.4'
N N 0.0061 0.0033 'International Tables Vol C Tables 4.2.6.8 and 6.1.1.4'
O O 0.0106 0.0060 'International Tables Vol C Tables 4.2.6.8 and 6.1.1.4'
Zn Zn 0.2839 1.4301 'International Tables Vol C Tables 4.2.6.8 and 6.1.1.4'

loop_
_geom_angle_atom_site_label_1
_geom_angle_atom_site_label_2
_geom_angle_atom_site_label_3
_geom_angle
_geom_angle_site_symmetry_1
_geom_angle_site_symmetry_3
O4 C1 O3 122.0(4) . .
O4 C1 C2 119.8(3) . .
O3 C1 C2 118.2(3) . .
C3 C2 C7 119.6(3) . .
C3 C2 C1 119.7(3) . .
C7 C2 C1 120.7(3) . .
C4 C3 C2 120.1(3) . .
C3 C4 C5 120.3(3) . .
C3 C4 C8 119.5(3) . .
C5 C4 C8 120.1(3) . .
C4 C5 C6 119.8(3) . .
C7 C6 C5 119.9(3) . .
C7 C6 N1 118.7(3) . .
C5 C6 N1 121.3(3) . .
C6 C7 C2 120.3(3) . .
O2 C8 O1 125.3(3) . .
O2 C8 C4 119.8(3) . .
O1 C8 C4 114.9(3) . .
N2 C9 C10 122.3(5) . .
C11 C10 C9 119.9(5) . .
C12 C11 C10 118.2(5) . .
C12 C11 C14 121.5(6) . .
C10 C11 C14 120.2(6) . .
C11 C12 C13 118.9(5) . .
N2 C13 C12 122.9(5) . .
N3 C14 C11 119.6(6) . .
C6 N1 Zn1 111.8(3) . 1_565
C9 N2 C13 117.7(4) . .
C9 N2 Zn1 123.3(3) . .
C13 N2 Zn1 117.6(3) . .
C14 N3 N3 112.0(8) . 5_645
C1 O3 Zn1 103.8(2) . .
C8 O1 Zn1 128.9(3) . 6_565
O1 Zn1 O3 103.99(13) 6_566 .
O1 Zn1 N2 104.07(14) 6_566 .
O3 Zn1 N2 131.32(14) . .
O1 Zn1 N1 109.11(14) 6_566 1_545
O3 Zn1 N1 103.44(14) . 1_545
N2 Zn1 N1 103.81(14) . 1_545

loop_
_geom_bond_atom_site_label_1
_geom_bond_atom_site_label_2
_geom_bond_distance
_geom_bond_site_symmetry_2
C1 O4 1.239(5) .
C1 O3 1.275(5) .
C1 C2 1.502(5) .
C2 C3 1.386(5) .
C2 C7 1.393(5) .
C3 C4 1.384(5) .
C4 C5 1.386(5) .
C4 C8 1.514(5) .
C5 C6 1.391(5) .
C6 C7 1.383(5) .
C6 N1 1.435(4) .
C8 O2 1.235(5) .
C8 O1 1.272(5) .
C9 N2 1.329(6) .
C9 C10 1.383(7) .
C10 C11 1.371(8) .
C11 C12 1.371(8) .
C11 C14 1.465(8) .
C12 C13 1.386(7) .
C13 N2 1.337(6) .
C14 N3 1.246(10) .
N1 Zn1 2.095(4) 1_565
N2 Zn1 2.048(4) .
N3 N3 1.421(10) 5_645
O3 Zn1 1.982(3) .
O1WA O1WA 0.99(5) 2_654
O1 Zn1 1.942(3) 6_565
Zn1 O1 1.942(3) 6_566
Zn1 N1 2.095(4) 1_545
